data_1557607
loop_
_publ_author_name
'Feng, Genfeng'
'McCabe, Karl N.'
'Wang, Shuao'
'Maron, Laurent'
'Zhu, Congqing'

_publ_section_title
;
 Construction of heterometallic clusters with multiple uranium--metal
 bonds by using dianionic nitrogen--phosphorus ligands
;
_journal_issue 29
_journal_name_full 'Chemical Science'
_journal_page_first 7585
_journal_page_last 7592
_journal_paper_doi 10.1039/D0SC00389A
_journal_volume 11
_journal_year 2020
_chemical_formula_sum 'C44 H96 Cl4 N4 O6 P4 Pt3 U2'
_chemical_formula_weight 2104.25
_space_group_crystal_system monoclinic
_space_group_IT_number 15
_space_group_name_Hall '-C 2yc'
_space_group_name_H-M_alt 'C 1 2/c 1'
_atom_sites_solution_hydrogens geom
_audit_creation_method SHELXL-2014
_audit_update_record
;
2020-01-21 deposited with the CCDC.	2020-03-13 downloaded from the CCDC.
;
_cell_angle_alpha 90
_cell_angle_beta 99.354(2)
_cell_angle_gamma 90
_cell_formula_units_Z 4
_cell_length_a 12.6630(8)
_cell_length_b 21.4809(13)
_cell_length_c 23.0838(17)
_cell_measurement_reflns_used 9829
_cell_measurement_temperature 173(2)
_cell_measurement_theta_max 63.41
_cell_measurement_theta_min 3.376
_cell_volume 6195.6(7)
_computing_structure_refinement 'SHELXL-2014 (Sheldrick, 2014)'
_diffrn_ambient_temperature 173(2)
_diffrn_measured_fraction_theta_full 0.992
_diffrn_measured_fraction_theta_max 0.990
_diffrn_measurement_device_type 'BRUKER D8 VENTRE PHOTON II'
_diffrn_radiation_type GaK\a
_diffrn_radiation_wavelength 1.34139
_diffrn_reflns_av_R_equivalents 0.0753
_diffrn_reflns_av_unetI/netI 0.0563
_diffrn_reflns_Laue_measured_fraction_full 0.992
_diffrn_reflns_Laue_measured_fraction_max 0.990
_diffrn_reflns_limit_h_max 16
_diffrn_reflns_limit_h_min -16
_diffrn_reflns_limit_k_max 28
_diffrn_reflns_limit_k_min -27
_diffrn_reflns_limit_l_max 20
_diffrn_reflns_limit_l_min -30
_diffrn_reflns_number 32048
_diffrn_reflns_point_group_measured_fraction_full 0.992
_diffrn_reflns_point_group_measured_fraction_max 0.990
_diffrn_reflns_theta_full 53.594
_diffrn_reflns_theta_max 63.565
_diffrn_reflns_theta_min 3.376
_exptl_absorpt_coefficient_mu 21.368
_exptl_crystal_density_diffrn 2.256
_exptl_crystal_description block
_exptl_crystal_F_000 3928
_exptl_crystal_size_max 0.1
_exptl_crystal_size_mid 0.1
_exptl_crystal_size_min 0.1
_refine_diff_density_max 1.667
_refine_diff_density_min -2.406
_refine_diff_density_rms 0.269
_refine_ls_extinction_method none
_refine_ls_goodness_of_fit_ref 1.066
_refine_ls_hydrogen_treatment constr
_refine_ls_matrix_type full
_refine_ls_number_parameters 311
_refine_ls_number_reflns 7657
_refine_ls_number_restraints 1
_refine_ls_restrained_S_all 1.068
_refine_ls_R_factor_all 0.0439
_refine_ls_R_factor_gt 0.0376
_refine_ls_shift/su_max 0.002
_refine_ls_shift/su_mean 0.000
_refine_ls_structure_factor_coef Fsqd
_refine_ls_weighting_details 'w=1/[\s^2^(Fo^2^)+(0.0462P)^2^+9.3259P] where P=(Fo^2^+2Fc^2^)/3'
_refine_ls_weighting_scheme calc
_refine_ls_wR_factor_gt 0.0948
_refine_ls_wR_factor_ref 0.0985
_reflns_Friedel_coverage 0.000
_reflns_number_gt 6737
_reflns_number_total 7657
_reflns_threshold_expression 'I > 2\s(I)'
_cod_data_source_file d0sc00389a2.cif
_cod_data_source_block f666_a
_cod_depositor_comments
;Adding full bibliography for 1557604--1557610.cif.

 Adding full bibliography for 1557604--1557610.cif.
;
_cod_original_sg_symbol_H-M 'C 2/c'
_cod_database_code 1557607
_shelx_space_group_comment
;
The symmetry employed for this shelxl refinement is uniquely defined
by the following loop, which should always be used as a source of
symmetry information in preference to the above space-group names.
They are only intended as comments.
;
_shelxl_version_number 2014-3

loop_
_space_group_symop_operation_xyz
'x, y, z'
'-x, y, -z+1/2'
'x+1/2, y+1/2, z'
'-x+1/2, y+1/2, -z+1/2'
'-x, -y, -z'
'x, -y, z-1/2'
'-x+1/2, -y+1/2, -z'
'x+1/2, -y+1/2, z-1/2'

loop_
_atom_site_label
_atom_site_type_symbol
_atom_site_fract_x
_atom_site_fract_y
_atom_site_fract_z
_atom_site_U_iso_or_equiv
_atom_site_adp_type
_atom_site_occupancy
_atom_site_site_symmetry_order
_atom_site_calc_flag
_atom_site_refinement_flags_posn
_atom_site_refinement_flags_adp
_atom_site_refinement_flags_occupancy
_atom_site_disorder_assembly
_atom_site_disorder_group
U1 U 0.52038(2) 0.29251(2) 0.59573(2) 0.01990(7) Uani 1 1 d . . . . .
Pt1 Pt 0.58329(2) 0.28929(2) 0.71584(2) 0.02133(8) Uani 1 1 d . . . . .
Pt2 Pt 0.5000 0.39122(2) 0.7500 0.01811(8) Uani 1 2 d S T P . .
Cl1 Cl 0.36663(13) 0.20624(8) 0.58791(8) 0.0366(4) Uani 1 1 d . . . . .
Cl2 Cl 0.64834(13) 0.37522(9) 0.55400(8) 0.0399(4) Uani 1 1 d . . . . .
N1 N 0.6563(4) 0.2214(2) 0.6118(2) 0.0244(10) Uani 1 1 d . . . . .
N2 N 0.3952(4) 0.3715(2) 0.6022(2) 0.0227(10) Uani 1 1 d . . . . .
O1 O 0.5603(3) 0.2334(2) 0.50342(19) 0.0288(9) Uani 1 1 d . . . . .
O2 O 0.4086(3) 0.3179(2) 0.49687(18) 0.0283(9) Uani 1 1 d . . . . .
O3 O 0.1695(8) 0.4828(5) 0.4007(6) 0.138(4) Uani 1 1 d . . . . .
P1 P 0.69049(11) 0.22085(7) 0.68304(7) 0.0211(3) Uani 1 1 d . . . . .
P2 P 0.38647(11) 0.40931(7) 0.66294(7) 0.0209(3) Uani 1 1 d . . . . .
C1 C 0.6990(5) 0.1840(4) 0.5680(3) 0.0345(15) Uani 1 1 d . . . . .
H1A H 0.7252 0.1435 0.5852 0.041 Uiso 1 1 calc R U . . .
H1B H 0.7595 0.2059 0.5547 0.041 Uiso 1 1 calc R U . . .
C2 C 0.6102(5) 0.1737(3) 0.5169(3) 0.0340(15) Uani 1 1 d . . . . .
H2A H 0.6394 0.1575 0.4826 0.041 Uiso 1 1 calc R U . . .
H2B H 0.5575 0.1434 0.5275 0.041 Uiso 1 1 calc R U . . .
C3 C 0.4778(5) 0.2326(4) 0.4535(3) 0.0380(16) Uani 1 1 d . . . . .
H3A H 0.4183 0.2054 0.4610 0.046 Uiso 1 1 calc R U . . .
H3B H 0.5059 0.2164 0.4189 0.046 Uiso 1 1 calc R U . . .
C4 C 0.4393(6) 0.2979(4) 0.4427(3) 0.0357(16) Uani 1 1 d . . . . .
H4A H 0.4969 0.3247 0.4323 0.043 Uiso 1 1 calc R U . . .
H4B H 0.3774 0.2994 0.4104 0.043 Uiso 1 1 calc R U . . .
C5 C 0.3592(5) 0.3777(3) 0.4952(3) 0.0320(14) Uani 1 1 d . . . . .
H5A H 0.3032 0.3817 0.4601 0.038 Uiso 1 1 calc R U . . .
H5B H 0.4128 0.4111 0.4944 0.038 Uiso 1 1 calc R U . . .
C6 C 0.3113(5) 0.3812(3) 0.5501(3) 0.0289(13) Uani 1 1 d . . . . .
H6A H 0.2775 0.4225 0.5526 0.035 Uiso 1 1 calc R U . . .
H6B H 0.2551 0.3490 0.5492 0.035 Uiso 1 1 calc R U . . .
C7 C 0.8335(4) 0.2419(3) 0.7026(3) 0.0283(13) Uani 1 1 d . . . . .
H7 H 0.8505 0.2452 0.7463 0.034 Uiso 1 1 calc R U . . .
C8 C 0.9092(5) 0.1936(4) 0.6829(3) 0.0396(17) Uani 1 1 d . . . . .
H8A H 0.8864 0.1842 0.6412 0.059 Uiso 1 1 calc R U . . .
H8B H 0.9073 0.1555 0.7060 0.059 Uiso 1 1 calc R U . . .
H8C H 0.9822 0.2102 0.6888 0.059 Uiso 1 1 calc R U . . .
C9 C 0.8517(5) 0.3049(4) 0.6774(4) 0.0409(17) Uani 1 1 d . . . . .
H9A H 0.9272 0.3165 0.6883 0.061 Uiso 1 1 calc R U . . .
H9B H 0.8069 0.3359 0.6930 0.061 Uiso 1 1 calc R U . . .
H9C H 0.8330 0.3035 0.6346 0.061 Uiso 1 1 calc R U . . .
C10 C 0.6866(5) 0.1399(3) 0.7091(3) 0.0322(14) Uani 1 1 d . . . . .
H10 H 0.7394 0.1150 0.6909 0.039 Uiso 1 1 calc R U . . .
C11 C 0.5754(7) 0.1132(4) 0.6881(4) 0.048(2) Uani 1 1 d . . . . .
H11A H 0.5718 0.0705 0.7027 0.072 Uiso 1 1 calc R U . . .
H11B H 0.5611 0.1129 0.6451 0.072 Uiso 1 1 calc R U . . .
H11C H 0.5217 0.1389 0.7029 0.072 Uiso 1 1 calc R U . . .
C12 C 0.7191(7) 0.1371(4) 0.7754(3) 0.0458(19) Uani 1 1 d . . . . .
H12A H 0.6728 0.1647 0.7940 0.069 Uiso 1 1 calc R U . . .
H12B H 0.7937 0.1506 0.7861 0.069 Uiso 1 1 calc R U . . .
H12C H 0.7119 0.0944 0.7889 0.069 Uiso 1 1 calc R U . . .
C13 C 0.4183(5) 0.4932(3) 0.6541(3) 0.0302(14) Uani 1 1 d . . . . .
H13 H 0.4060 0.5151 0.6907 0.036 Uiso 1 1 calc R U . . .
C14 C 0.5364(6) 0.4999(4) 0.6503(4) 0.053(2) Uani 1 1 d . . . . .
H14A H 0.5531 0.4752 0.6172 0.079 Uiso 1 1 calc R U . . .
H14B H 0.5794 0.4850 0.6868 0.079 Uiso 1 1 calc R U . . .
H14C H 0.5529 0.5438 0.6443 0.079 Uiso 1 1 calc R U . . .
C15 C 0.3523(7) 0.5271(4) 0.6024(4) 0.056(2) Uani 1 1 d . . . . .
H15A H 0.3726 0.5711 0.6034 0.084 Uiso 1 1 calc R U . . .
H15B H 0.2761 0.5235 0.6051 0.084 Uiso 1 1 calc R U . . .
H15C H 0.3657 0.5084 0.5656 0.084 Uiso 1 1 calc R U . . .
C16 C 0.2439(5) 0.4090(3) 0.6711(3) 0.0306(14) Uani 1 1 d . . . . .
H16 H 0.2026 0.4298 0.6358 0.037 Uiso 1 1 calc R U . . .
C17 C 0.2048(5) 0.3423(4) 0.6721(3) 0.0372(16) Uani 1 1 d . . . . .
H17A H 0.2370 0.3225 0.7090 0.056 Uiso 1 1 calc R U . . .
H17B H 0.2256 0.3194 0.6390 0.056 Uiso 1 1 calc R U . . .
H17C H 0.1267 0.3420 0.6689 0.056 Uiso 1 1 calc R U . . .
C18 C 0.2232(6) 0.4446(4) 0.7248(4) 0.048(2) Uani 1 1 d . . . . .
H18A H 0.1473 0.4411 0.7284 0.072 Uiso 1 1 calc R U . . .
H18B H 0.2416 0.4885 0.7208 0.072 Uiso 1 1 calc R U . . .
H18C H 0.2672 0.4272 0.7599 0.072 Uiso 1 1 calc R U . . .
C19 C 0.1184(12) 0.4997(8) 0.4555(5) 0.110(5) Uani 1 1 d . . . . .
H19A H 0.1085 0.4623 0.4791 0.132 Uiso 1 1 calc R U . . .
H19B H 0.1622 0.5306 0.4806 0.132 Uiso 1 1 calc R U . . .
C20 C 0.0160(9) 0.5259(6) 0.4287(5) 0.088(4) Uani 1 1 d D . . . .
H20A H -0.0387 0.4927 0.4216 0.105 Uiso 1 1 calc R U . . .
H20B H -0.0080 0.5572 0.4553 0.105 Uiso 1 1 calc R U . . .
C21 C 0.0277(8) 0.5529(6) 0.3775(5) 0.083(4) Uani 1 1 d D . . . .
H21A H 0.0360 0.5985 0.3831 0.099 Uiso 1 1 calc R U . . .
H21B H -0.0369 0.5453 0.3479 0.099 Uiso 1 1 calc R U . . .
C22 C 0.1147(10) 0.5294(6) 0.3581(4) 0.077(3) Uani 1 1 d . . . . .
H22A H 0.1650 0.5636 0.3531 0.093 Uiso 1 1 calc R U . . .
H22B H 0.0927 0.5094 0.3194 0.093 Uiso 1 1 calc R U . . .

loop_
_atom_site_aniso_label
_atom_site_aniso_U_11
_atom_site_aniso_U_22
_atom_site_aniso_U_33
_atom_site_aniso_U_23
_atom_site_aniso_U_13
_atom_site_aniso_U_12
U1 0.01995(10) 0.02353(12) 0.01653(11) -0.00019(7) 0.00389(7) 0.00289(6)
Pt1 0.02186(13) 0.02541(14) 0.01733(14) -0.00166(9) 0.00503(10) 0.00573(8)
Pt2 0.02085(15) 0.01653(16) 0.01717(17) 0.000 0.00374(12) 0.000
Cl1 0.0334(8) 0.0379(9) 0.0381(10) 0.0000(7) 0.0045(7) -0.0107(6)
Cl2 0.0339(8) 0.0420(10) 0.0465(10) 0.0087(8) 0.0144(7) -0.0039(7)
N1 0.026(2) 0.031(3) 0.017(2) -0.001(2) 0.0074(19) 0.005(2)
N2 0.024(2) 0.026(3) 0.016(2) -0.003(2) -0.0022(18) 0.0035(19)
O1 0.028(2) 0.039(3) 0.019(2) -0.0048(19) 0.0003(17) 0.0033(19)
O2 0.035(2) 0.038(3) 0.013(2) 0.0008(18) 0.0070(17) 0.0078(19)
O3 0.106(8) 0.101(8) 0.207(14) 0.021(9) 0.022(8) -0.008(6)
P1 0.0210(6) 0.0242(7) 0.0189(7) 0.0015(6) 0.0057(5) 0.0058(5)
P2 0.0229(6) 0.0206(7) 0.0193(7) 0.0012(6) 0.0032(5) 0.0044(5)
C1 0.033(3) 0.045(4) 0.027(3) -0.008(3) 0.009(3) 0.018(3)
C2 0.041(3) 0.035(4) 0.027(3) -0.008(3) 0.007(3) 0.010(3)
C3 0.034(3) 0.060(5) 0.019(3) -0.014(3) 0.002(3) 0.002(3)
C4 0.038(3) 0.056(5) 0.015(3) 0.002(3) 0.010(3) 0.013(3)
C5 0.033(3) 0.041(4) 0.021(3) 0.007(3) -0.001(2) 0.003(3)
C6 0.032(3) 0.036(4) 0.018(3) -0.001(3) 0.000(2) 0.010(3)
C7 0.021(3) 0.041(4) 0.022(3) 0.003(3) 0.001(2) 0.004(2)
C8 0.021(3) 0.061(5) 0.036(4) -0.011(4) 0.004(3) 0.011(3)
C9 0.026(3) 0.051(5) 0.048(5) 0.001(4) 0.012(3) -0.003(3)
C10 0.040(3) 0.025(3) 0.035(4) 0.011(3) 0.015(3) 0.009(3)
C11 0.058(5) 0.034(4) 0.053(5) 0.012(4) 0.011(4) -0.007(3)
C12 0.057(5) 0.044(5) 0.038(4) 0.018(4) 0.015(4) 0.011(4)
C13 0.047(4) 0.015(3) 0.030(3) 0.000(2) 0.012(3) 0.003(2)
C14 0.048(4) 0.030(4) 0.079(7) 0.009(4) 0.007(4) -0.009(3)
C15 0.062(5) 0.038(5) 0.063(6) 0.020(4) -0.004(4) 0.010(4)
C16 0.027(3) 0.040(4) 0.025(3) 0.009(3) 0.003(2) 0.009(3)
C17 0.026(3) 0.052(5) 0.034(4) 0.003(3) 0.005(3) -0.005(3)
C18 0.037(4) 0.063(5) 0.048(5) -0.008(4) 0.017(3) 0.018(3)
C19 0.118(11) 0.173(16) 0.037(6) 0.021(8) 0.004(7) -0.038(11)
C20 0.072(7) 0.108(10) 0.093(9) -0.017(8) 0.042(7) 0.002(7)
C21 0.061(6) 0.097(9) 0.087(9) 0.044(7) 0.003(6) 0.032(6)
C22 0.119(10) 0.071(7) 0.044(6) 0.012(5) 0.016(6) -0.020(7)

loop_
_atom_type_symbol
_atom_type_description
_atom_type_scat_dispersion_real
_atom_type_scat_dispersion_imag
_atom_type_scat_source
C C 0.0137 0.0067 'International Tables Vol C Tables 4.2.6.8 and 6.1.1.4'
Cl Cl 0.3281 0.5435 'International Tables Vol C Tables 4.2.6.8 and 6.1.1.4'
N N 0.0241 0.0134 'International Tables Vol C Tables 4.2.6.8 and 6.1.1.4'
O O 0.0389 0.0241 'International Tables Vol C Tables 4.2.6.8 and 6.1.1.4'
P P 0.2543 0.3332 'International Tables Vol C Tables 4.2.6.8 and 6.1.1.4'
Pt Pt -5.3886 5.5592 'International Tables Vol C Tables 4.2.6.8 and 6.1.1.4'
U U -3.9641 10.8496 'International Tables Vol C Tables 4.2.6.8 and 6.1.1.4'
H H 0.0000 0.0000 'International Tables Vol C Tables 4.2.6.8 and 6.1.1.4'

loop_
_geom_angle_atom_site_label_1
_geom_angle_atom_site_label_2
_geom_angle_atom_site_label_3
_geom_angle
_geom_angle_site_symmetry_1
_geom_angle_site_symmetry_3
_geom_angle_publ_flag
N1 U1 N2 166.60(18) . . ?
N1 U1 O2 125.74(16) . . ?
N2 U1 O2 67.53(15) . . ?
N1 U1 O1 64.22(15) . . ?
N2 U1 O1 129.02(15) . . ?
O2 U1 O1 61.51(14) . . ?
N1 U1 Cl1 93.94(14) . . ?
N2 U1 Cl1 90.78(13) . . ?
O2 U1 Cl1 78.14(11) . . ?
O1 U1 Cl1 80.94(11) . . ?
N1 U1 Cl2 91.03(14) . . ?
N2 U1 Cl2 89.85(13) . . ?
O2 U1 Cl2 79.44(11) . . ?
O1 U1 Cl2 79.65(11) . . ?
Cl1 U1 Cl2 155.44(6) . . ?
N1 U1 Pt1 74.52(13) . . ?
N2 U1 Pt1 92.42(12) . . ?
O2 U1 Pt1 159.34(9) . . ?
O1 U1 Pt1 138.47(10) . . ?
Cl1 U1 Pt1 97.97(4) . . ?
Cl2 U1 Pt1 106.53(4) . . ?
N1 U1 P1 30.63(13) . . ?
N2 U1 P1 136.23(12) . . ?
O2 U1 P1 156.16(10) . . ?
O1 U1 P1 94.75(10) . . ?
Cl1 U1 P1 96.94(5) . . ?
Cl2 U1 P1 99.51(5) . . ?
Pt1 U1 P1 43.89(3) . . ?
P1 Pt1 Pt2 163.89(4) . . ?
P1 Pt1 U1 76.47(4) . . ?
Pt2 Pt1 U1 102.594(9) . . ?
P1 Pt1 Pt1 138.02(4) . 2_656 ?
Pt2 Pt1 Pt1 57.111(7) . 2_656 ?
U1 Pt1 Pt1 116.123(15) . 2_656 ?
P2 Pt2 P2 160.59(8) . 2_656 ?
P2 Pt2 Pt1 95.94(4) . . ?
P2 Pt2 Pt1 100.35(4) 2_656 . ?
P2 Pt2 Pt1 100.35(4) . 2_656 ?
P2 Pt2 Pt1 95.94(4) 2_656 2_656 ?
Pt1 Pt2 Pt1 65.777(14) . 2_656 ?
C1 N1 P1 128.8(4) . . ?
C1 N1 U1 127.4(4) . . ?
P1 N1 U1 103.8(2) . . ?
C6 N2 P2 119.0(4) . . ?
C6 N2 U1 116.9(4) . . ?
P2 N2 U1 123.6(3) . . ?
C3 O1 C2 113.7(5) . . ?
C3 O1 U1 117.0(4) . . ?
C2 O1 U1 113.3(3) . . ?
C5 O2 C4 115.2(5) . . ?
C5 O2 U1 113.3(4) . . ?
C4 O2 U1 121.9(4) . . ?
C22 O3 C19 99.7(10) . . ?
N1 P1 C10 108.6(3) . . ?
N1 P1 C7 109.4(3) . . ?
C10 P1 C7 103.2(3) . . ?
N1 P1 Pt1 105.23(18) . . ?
C10 P1 Pt1 117.7(2) . . ?
C7 P1 Pt1 112.6(2) . . ?
N1 P1 U1 45.60(17) . . ?
C10 P1 U1 128.8(2) . . ?
C7 P1 U1 125.8(2) . . ?
Pt1 P1 U1 59.64(3) . . ?
N2 P2 C16 106.8(3) . . ?
N2 P2 C13 109.8(3) . . ?
C16 P2 C13 104.3(3) . . ?
N2 P2 Pt2 122.87(18) . . ?
C16 P2 Pt2 113.1(2) . . ?
C13 P2 Pt2 98.2(2) . . ?
N1 C1 C2 108.0(5) . . ?
N1 C1 H1A 110.1 . . ?
C2 C1 H1A 110.1 . . ?
N1 C1 H1B 110.1 . . ?
C2 C1 H1B 110.1 . . ?
H1A C1 H1B 108.4 . . ?
O1 C2 C1 106.5(5) . . ?
O1 C2 H2A 110.4 . . ?
C1 C2 H2A 110.4 . . ?
O1 C2 H2B 110.4 . . ?
C1 C2 H2B 110.4 . . ?
H2A C2 H2B 108.6 . . ?
O1 C3 C4 107.5(6) . . ?
O1 C3 H3A 110.2 . . ?
C4 C3 H3A 110.2 . . ?
O1 C3 H3B 110.2 . . ?
C4 C3 H3B 110.2 . . ?
H3A C3 H3B 108.5 . . ?
O2 C4 C3 105.3(5) . . ?
O2 C4 H4A 110.7 . . ?
C3 C4 H4A 110.7 . . ?
O2 C4 H4B 110.7 . . ?
C3 C4 H4B 110.7 . . ?
H4A C4 H4B 108.8 . . ?
O2 C5 C6 105.1(5) . . ?
O2 C5 H5A 110.7 . . ?
C6 C5 H5A 110.7 . . ?
O2 C5 H5B 110.7 . . ?
C6 C5 H5B 110.7 . . ?
H5A C5 H5B 108.8 . . ?
N2 C6 C5 110.1(5) . . ?
N2 C6 H6A 109.6 . . ?
C5 C6 H6A 109.6 . . ?
N2 C6 H6B 109.6 . . ?
C5 C6 H6B 109.6 . . ?
H6A C6 H6B 108.2 . . ?
C9 C7 C8 110.6(6) . . ?
C9 C7 P1 109.4(4) . . ?
C8 C7 P1 113.4(5) . . ?
C9 C7 H7 107.8 . . ?
C8 C7 H7 107.8 . . ?
P1 C7 H7 107.8 . . ?
C7 C8 H8A 109.5 . . ?
C7 C8 H8B 109.5 . . ?
H8A C8 H8B 109.5 . . ?
C7 C8 H8C 109.5 . . ?
H8A C8 H8C 109.5 . . ?
H8B C8 H8C 109.5 . . ?
C7 C9 H9A 109.5 . . ?
C7 C9 H9B 109.5 . . ?
H9A C9 H9B 109.5 . . ?
C7 C9 H9C 109.5 . . ?
H9A C9 H9C 109.5 . . ?
H9B C9 H9C 109.5 . . ?
C12 C10 C11 113.0(6) . . ?
C12 C10 P1 110.4(5) . . ?
C11 C10 P1 108.9(5) . . ?
C12 C10 H10 108.2 . . ?
C11 C10 H10 108.2 . . ?
P1 C10 H10 108.2 . . ?
C10 C11 H11A 109.5 . . ?
C10 C11 H11B 109.5 . . ?
H11A C11 H11B 109.5 . . ?
C10 C11 H11C 109.5 . . ?
H11A C11 H11C 109.5 . . ?
H11B C11 H11C 109.5 . . ?
C10 C12 H12A 109.5 . . ?
C10 C12 H12B 109.5 . . ?
H12A C12 H12B 109.5 . . ?
C10 C12 H12C 109.5 . . ?
H12A C12 H12C 109.5 . . ?
H12B C12 H12C 109.5 . . ?
C14 C13 C15 109.2(6) . . ?
C14 C13 P2 109.3(5) . . ?
C15 C13 P2 116.4(5) . . ?
C14 C13 H13 107.2 . . ?
C15 C13 H13 107.2 . . ?
P2 C13 H13 107.2 . . ?
C13 C14 H14A 109.5 . . ?
C13 C14 H14B 109.5 . . ?
H14A C14 H14B 109.5 . . ?
C13 C14 H14C 109.5 . . ?
H14A C14 H14C 109.5 . . ?
H14B C14 H14C 109.5 . . ?
C13 C15 H15A 109.5 . . ?
C13 C15 H15B 109.5 . . ?
H15A C15 H15B 109.5 . . ?
C13 C15 H15C 109.5 . . ?
H15A C15 H15C 109.5 . . ?
H15B C15 H15C 109.5 . . ?
C18 C16 C17 111.3(6) . . ?
C18 C16 P2 112.6(5) . . ?
C17 C16 P2 109.4(4) . . ?
C18 C16 H16 107.8 . . ?
C17 C16 H16 107.8 . . ?
P2 C16 H16 107.8 . . ?
C16 C17 H17A 109.5 . . ?
C16 C17 H17B 109.5 . . ?
H17A C17 H17B 109.5 . . ?
C16 C17 H17C 109.5 . . ?
H17A C17 H17C 109.5 . . ?
H17B C17 H17C 109.5 . . ?
C16 C18 H18A 109.5 . . ?
C16 C18 H18B 109.5 . . ?
H18A C18 H18B 109.5 . . ?
C16 C18 H18C 109.5 . . ?
H18A C18 H18C 109.5 . . ?
H18B C18 H18C 109.5 . . ?
C20 C19 O3 101.8(9) . . ?
C20 C19 H19A 111.4 . . ?
O3 C19 H19A 111.4 . . ?
C20 C19 H19B 111.4 . . ?
O3 C19 H19B 111.4 . . ?
H19A C19 H19B 109.3 . . ?
C21 C20 C19 108.8(9) . . ?
C21 C20 H20A 109.9 . . ?
C19 C20 H20A 109.9 . . ?
C21 C20 H20B 109.9 . . ?
C19 C20 H20B 109.9 . . ?
H20A C20 H20B 108.3 . . ?
C20 C21 C22 110.0(9) . . ?
C20 C21 H21A 109.7 . . ?
C22 C21 H21A 109.7 . . ?
C20 C21 H21B 109.7 . . ?
C22 C21 H21B 109.7 . . ?
H21A C21 H21B 108.2 . . ?
C21 C22 O3 110.4(9) . . ?
C21 C22 H22A 109.6 . . ?
O3 C22 H22A 109.6 . . ?
C21 C22 H22B 109.6 . . ?
O3 C22 H22B 109.6 . . ?
H22A C22 H22B 108.1 . . ?

loop_
_geom_bond_atom_site_label_1
_geom_bond_atom_site_label_2
_geom_bond_distance
_geom_bond_site_symmetry_2
_geom_bond_publ_flag
U1 N1 2.286(5) . ?
U1 N2 2.343(5) . ?
U1 O2 2.541(4) . ?
U1 O1 2.600(4) . ?
U1 Cl1 2.6725(16) . ?
U1 Cl2 2.6865(16) . ?
U1 Pt1 2.7584(4) . ?
U1 P1 3.1082(15) . ?
Pt1 P1 2.2161(14) . ?
Pt1 Pt2 2.6074(4) . ?
Pt1 Pt1 2.8317(5) 2_656 ?
Pt2 P2 2.3060(15) . ?
Pt2 P2 2.3060(15) 2_656 ?
Pt2 Pt1 2.6074(4) 2_656 ?
N1 C1 1.463(7) . ?
N1 P1 1.630(5) . ?
N2 C6 1.485(7) . ?
N2 P2 1.640(5) . ?
O1 C3 1.424(8) . ?
O1 C2 1.439(8) . ?
O2 C5 1.427(8) . ?
O2 C4 1.433(7) . ?
O3 C22 1.494(15) . ?
O3 C19 1.555(17) . ?
P1 C10 1.843(6) . ?
P1 C7 1.850(6) . ?
P2 C16 1.845(6) . ?
P2 C13 1.866(6) . ?
C1 C2 1.508(9) . ?
C1 H1A 0.9900 . ?
C1 H1B 0.9900 . ?
C2 H2A 0.9900 . ?
C2 H2B 0.9900 . ?
C3 C4 1.494(10) . ?
C3 H3A 0.9900 . ?
C3 H3B 0.9900 . ?
C4 H4A 0.9900 . ?
C4 H4B 0.9900 . ?
C5 C6 1.493(8) . ?
C5 H5A 0.9900 . ?
C5 H5B 0.9900 . ?
C6 H6A 0.9900 . ?
C6 H6B 0.9900 . ?
C7 C9 1.506(10) . ?
C7 C8 1.531(9) . ?
C7 H7 1.0000 . ?
C8 H8A 0.9800 . ?
C8 H8B 0.9800 . ?
C8 H8C 0.9800 . ?
C9 H9A 0.9800 . ?
C9 H9B 0.9800 . ?
C9 H9C 0.9800 . ?
C10 C12 1.520(10) . ?
C10 C11 1.526(10) . ?
C10 H10 1.0000 . ?
C11 H11A 0.9800 . ?
C11 H11B 0.9800 . ?
C11 H11C 0.9800 . ?
C12 H12A 0.9800 . ?
C12 H12B 0.9800 . ?
C12 H12C 0.9800 . ?
C13 C14 1.519(10) . ?
C13 C15 1.526(10) . ?
C13 H13 1.0000 . ?
C14 H14A 0.9800 . ?
C14 H14B 0.9800 . ?
C14 H14C 0.9800 . ?
C15 H15A 0.9800 . ?
C15 H15B 0.9800 . ?
C15 H15C 0.9800 . ?
C16 C18 1.516(10) . ?
C16 C17 1.516(10) . ?
C16 H16 1.0000 . ?
C17 H17A 0.9800 . ?
C17 H17B 0.9800 . ?
C17 H17C 0.9800 . ?
C18 H18A 0.9800 . ?
C18 H18B 0.9800 . ?
C18 H18C 0.9800 . ?
C19 C20 1.456(17) . ?
C19 H19A 0.9900 . ?
C19 H19B 0.9900 . ?
C20 C21 1.347(12) . ?
C20 H20A 0.9900 . ?
C20 H20B 0.9900 . ?
C21 C22 1.353(15) . ?
C21 H21A 0.9900 . ?
C21 H21B 0.9900 . ?
C22 H22A 0.9900 . ?
C22 H22B 0.9900 . ?
